data_4303927
loop_
_publ_author_name
'Sonia Nieto'
'Palmira Arnau'
'Elena Serrano'
'Rafael Navarro'
'Tatiana Soler'
'Carlos Cativiela'
'Esteban P. Urriolabeitia'

_publ_contact_author_address 'ICMA, CSIC-Universidad de Zaragoza, Plaza S. Francisco, 50009 Zaragoza (Spain)'
_publ_contact_author_email esteban@unizar.es
_publ_contact_author_fax (+34)976761187
_publ_contact_author_name 'Esteban P. Urriolabeitia'
_publ_contact_author_phone (+34)976762302
_publ_section_title
;
Functionalization of Methyl (R)-Phenylglycinate Through Orthopalladation:
C-Hal, C-O, C-N, and C-C Bond Coupling
;
_journal_name_full 'Inorganic Chemistry'
_journal_page_first 11963
_journal_page_last 11975
_journal_paper_doi 10.1021/ic901941s
_journal_volume 48
_journal_year 2009
_chemical_formula_sum 'C21 H30 Cl N O2 Pd'
_chemical_formula_weight 470.31
_chemical_name_systematic
; 
 ? 
;
_space_group_IT_number 19
_symmetry_cell_setting orthorhombic
_symmetry_space_group_name_Hall 'P 2ac 2ab'
_symmetry_space_group_name_H-M 'P 21 21 21'
_atom_sites_solution_hydrogens geom
_atom_sites_solution_primary direct
_atom_sites_solution_secondary difmap
_audit_creation_method SHELXL-97
_cell_angle_alpha 90.00
_cell_angle_beta 90.00
_cell_angle_gamma 90.00
_cell_formula_units_Z 4
_cell_length_a 8.1909(2)
_cell_length_b 12.6345(4)
_cell_length_c 20.3294(6)
_cell_measurement_temperature 150(2)
_cell_volume 2103.85(10)
_computing_structure_refinement 'SHELXL-97 (Sheldrick, 1997)'
_computing_structure_solution 'SHELXS-97 (Sheldrick, 1990)'
_diffrn_ambient_temperature 150(2)
_diffrn_measured_fraction_theta_full 0.999
_diffrn_measured_fraction_theta_max 0.999
_diffrn_radiation_monochromator graphite
_diffrn_radiation_source 'fine-focus sealed tube'
_diffrn_radiation_type MoK\a
_diffrn_radiation_wavelength 0.71073
_diffrn_reflns_av_R_equivalents 0.0329
_diffrn_reflns_av_sigmaI/netI 0.0389
_diffrn_reflns_limit_h_max 6
_diffrn_reflns_limit_h_min -9
_diffrn_reflns_limit_k_max 15
_diffrn_reflns_limit_k_min -15
_diffrn_reflns_limit_l_max 24
_diffrn_reflns_limit_l_min -23
_diffrn_reflns_number 11980
_diffrn_reflns_theta_full 25.00
_diffrn_reflns_theta_max 25.00
_diffrn_reflns_theta_min 2.57
_exptl_absorpt_coefficient_mu 1.023
_exptl_absorpt_correction_T_max 0.9135
_exptl_absorpt_correction_T_min 0.8534
_exptl_crystal_density_diffrn 1.485
_exptl_crystal_density_method 'not measured'
_exptl_crystal_F_000 968
_exptl_crystal_size_max 0.16
_exptl_crystal_size_mid 0.11
_exptl_crystal_size_min 0.09
_refine_diff_density_max 0.325
_refine_diff_density_min -0.238
_refine_diff_density_rms 0.050
_refine_ls_abs_structure_details 'Flack H D (1983), Acta Cryst. A39, 876-881'
_refine_ls_abs_structure_Flack -0.04(2)
_refine_ls_extinction_method none
_refine_ls_goodness_of_fit_ref 0.942
_refine_ls_hydrogen_treatment constr
_refine_ls_matrix_type full
_refine_ls_number_parameters 240
_refine_ls_number_reflns 3693
_refine_ls_number_restraints 0
_refine_ls_restrained_S_all 0.942
_refine_ls_R_factor_all 0.0265
_refine_ls_R_factor_gt 0.0211
_refine_ls_shift/su_max 0.001
_refine_ls_shift/su_mean 0.000
_refine_ls_structure_factor_coef Fsqd
_refine_ls_weighting_details 'calc w=1/[\s^2^(Fo^2^)+(0.0178P)^2^+0.0000P] where P=(Fo^2^+2Fc^2^)/3'
_refine_ls_weighting_scheme calc
_refine_ls_wR_factor_gt 0.0396
_refine_ls_wR_factor_ref 0.0403
_reflns_number_gt 3270
_reflns_number_total 3693
_reflns_threshold_expression >2sigma(I)
_cod_data_source_file ic901941s_si_002_6.cif
_cod_data_source_block '__9'
_cod_database_code 4303927

loop_
_symmetry_equiv_pos_as_xyz
'x, y, z'
'-x+1/2, -y, z+1/2'
'-x, y+1/2, -z+1/2'
'x+1/2, -y+1/2, -z'

loop_
_atom_site_label
_atom_site_type_symbol
_atom_site_fract_x
_atom_site_fract_y
_atom_site_fract_z
_atom_site_U_iso_or_equiv
_atom_site_adp_type
_atom_site_occupancy
_atom_site_symmetry_multiplicity
_atom_site_calc_flag
_atom_site_refinement_flags
_atom_site_disorder_assembly
_atom_site_disorder_group
Pd1 Pd 0.75442(3) 0.331425(13) 0.117687(8) 0.01358(5) Uani 1 1 d . . .
Cl1 Cl 0.59725(8) 0.17658(5) 0.11120(3) 0.02019(15) Uani 1 1 d . . .
N1 N 0.7842(2) 0.32809(17) 0.01168(9) 0.0150(5) Uani 1 1 d . . .
H1A H 0.7376 0.2642 -0.0021 0.018 Uiso 1 1 d R . .
H1B H 0.9027 0.3209 0.0031 0.018 Uiso 1 1 d R . .
C1 C 0.8771(3) 0.5507(2) 0.05738(13) 0.0156(7) Uani 1 1 d . . .
C2 C 0.8399(3) 0.5210(2) -0.00731(13) 0.0139(6) Uani 1 1 d . . .
C3 C 0.8949(4) 0.5843(2) -0.05881(14) 0.0185(7) Uani 1 1 d . . .
H3A H 0.8712 0.5635 -0.1027 0.022 Uiso 1 1 calc R . .
C4 C 0.9816(3) 0.6754(2) -0.04876(14) 0.0228(7) Uani 1 1 d . . .
H4A H 1.0138 0.7181 -0.0850 0.027 Uiso 1 1 calc R . .
C5 C 1.0221(4) 0.7049(2) 0.01514(15) 0.0230(7) Uani 1 1 d . . .
H5A H 1.0847 0.7669 0.0231 0.028 Uiso 1 1 calc R . .
C6 C 0.9702(3) 0.6431(2) 0.06648(14) 0.0190(7) Uani 1 1 d . . .
H6A H 0.9983 0.6635 0.1100 0.023 Uiso 1 1 calc R . .
C7 C 0.8273(3) 0.49677(19) 0.12112(13) 0.0145(6) Uani 1 1 d . . .
C8 C 0.6918(3) 0.5578(2) 0.15602(13) 0.0182(7) Uani 1 1 d . . .
H8A H 0.6810 0.5296 0.2013 0.022 Uiso 1 1 calc R . .
H8B H 0.7254 0.6328 0.1596 0.022 Uiso 1 1 calc R . .
C9 C 0.5253(3) 0.5537(2) 0.12325(15) 0.0239(7) Uani 1 1 d . . .
H9A H 0.4478 0.5966 0.1485 0.036 Uiso 1 1 calc R . .
H9B H 0.4871 0.4802 0.1217 0.036 Uiso 1 1 calc R . .
H9C H 0.5337 0.5816 0.0784 0.036 Uiso 1 1 calc R . .
C10 C 0.9431(3) 0.4351(2) 0.15437(13) 0.0154(6) Uani 1 1 d . . .
C11 C 1.1127(3) 0.4145(2) 0.12858(14) 0.0199(7) Uani 1 1 d . . .
H11A H 1.1909 0.4604 0.1524 0.024 Uiso 1 1 calc R . .
H11B H 1.1168 0.4342 0.0815 0.024 Uiso 1 1 calc R . .
C12 C 1.1659(3) 0.2991(2) 0.13606(13) 0.0230(7) Uani 1 1 d . . .
H12A H 1.2759 0.2903 0.1179 0.034 Uiso 1 1 calc R . .
H12B H 1.0896 0.2532 0.1123 0.034 Uiso 1 1 calc R . .
H12C H 1.1662 0.2799 0.1828 0.034 Uiso 1 1 calc R . .
C13 C 0.9012(4) 0.3961(2) 0.22207(13) 0.0181(7) Uani 1 1 d . . .
C14 C 1.0015(4) 0.4301(2) 0.28129(14) 0.0249(8) Uani 1 1 d . . .
H14A H 1.1150 0.4047 0.2759 0.030 Uiso 1 1 calc R . .
H14B H 0.9561 0.3967 0.3214 0.030 Uiso 1 1 calc R . .
C15 C 1.0031(5) 0.5497(2) 0.29027(15) 0.0405(10) Uani 1 1 d . . .
H15A H 1.0787 0.5684 0.3258 0.061 Uiso 1 1 calc R . .
H15B H 0.8930 0.5742 0.3015 0.061 Uiso 1 1 calc R . .
H15C H 1.0385 0.5835 0.2493 0.061 Uiso 1 1 calc R . .
C16 C 0.7712(4) 0.3359(2) 0.21574(11) 0.0201(6) Uani 1 1 d . . .
C17 C 0.6664(4) 0.2789(2) 0.26444(14) 0.0246(7) Uani 1 1 d . . .
H17A H 0.7165 0.2841 0.3086 0.030 Uiso 1 1 calc R . .
H17B H 0.6605 0.2030 0.2525 0.030 Uiso 1 1 calc R . .
C18 C 0.4947(4) 0.3247(3) 0.26667(14) 0.0334(8) Uani 1 1 d . . .
H18A H 0.4280 0.2837 0.2976 0.050 Uiso 1 1 calc R . .
H18B H 0.4458 0.3212 0.2227 0.050 Uiso 1 1 calc R . .
H18C H 0.4996 0.3986 0.2811 0.050 Uiso 1 1 calc R . .
C19 C 0.7419(4) 0.42332(17) -0.02640(11) 0.0130(5) Uani 1 1 d . . .
H19A H 0.7695 0.4076 -0.0733 0.016 Uiso 1 1 calc R . .
C20 C 0.5577(3) 0.4379(2) -0.02347(13) 0.0155(7) Uani 1 1 d . . .
O1 O 0.5129(2) 0.53091(14) -0.04851(9) 0.0186(5) Uani 1 1 d . . .
O2 O 0.4645(2) 0.37210(15) -0.00336(9) 0.0237(5) Uani 1 1 d . . .
C21 C 0.3384(3) 0.5509(2) -0.05006(15) 0.0229(7) Uani 1 1 d . . .
H21A H 0.3172 0.6170 -0.0738 0.034 Uiso 1 1 calc R . .
H21B H 0.2971 0.5569 -0.0050 0.034 Uiso 1 1 calc R . .
H21C H 0.2831 0.4923 -0.0725 0.034 Uiso 1 1 calc R . .

loop_
_atom_site_aniso_label
_atom_site_aniso_U_11
_atom_site_aniso_U_22
_atom_site_aniso_U_33
_atom_site_aniso_U_23
_atom_site_aniso_U_13
_atom_site_aniso_U_12
Pd1 0.01458(9) 0.01262(9) 0.01355(9) -0.00072(10) 0.00008(15) -0.00115(15)
Cl1 0.0203(3) 0.0147(3) 0.0256(4) -0.0007(4) -0.0005(3) -0.0037(3)
N1 0.0150(15) 0.0126(10) 0.0175(11) -0.0019(10) 0.0000(9) -0.0038(12)
C1 0.0114(15) 0.0119(14) 0.0236(16) -0.0014(13) 0.0030(13) 0.0036(12)
C2 0.0125(15) 0.0098(13) 0.0194(15) -0.0006(12) 0.0015(12) 0.0043(12)
C3 0.0164(17) 0.0173(15) 0.0218(16) 0.0020(14) 0.0014(14) 0.0029(14)
C4 0.0204(15) 0.0178(15) 0.0302(17) 0.0100(16) 0.0064(13) 0.0040(16)
C5 0.0161(16) 0.0134(15) 0.039(2) -0.0028(14) 0.0053(15) -0.0024(13)
C6 0.0197(16) 0.0149(16) 0.0225(16) -0.0017(13) 0.0010(13) -0.0002(13)
C7 0.0161(13) 0.0126(13) 0.0147(13) -0.0028(15) 0.0014(13) -0.0058(11)
C8 0.0199(17) 0.0141(14) 0.0206(15) -0.0011(13) 0.0045(12) -0.0003(12)
C9 0.0197(16) 0.0218(15) 0.0300(17) -0.0052(16) 0.0054(16) 0.0015(13)
C10 0.0145(16) 0.0123(14) 0.0194(15) -0.0038(13) 0.0012(13) -0.0035(13)
C11 0.0156(15) 0.0233(14) 0.0209(17) -0.0026(14) -0.0008(14) -0.0015(12)
C12 0.0163(15) 0.0284(16) 0.0243(18) -0.0060(13) -0.0005(13) 0.0046(13)
C13 0.0208(18) 0.0160(15) 0.0176(16) -0.0037(13) 0.0021(14) 0.0016(14)
C14 0.0236(19) 0.0340(19) 0.0171(16) -0.0019(15) -0.0045(14) -0.0048(16)
C15 0.058(3) 0.036(2) 0.0279(19) -0.0073(16) -0.0155(19) -0.010(2)
C16 0.0208(18) 0.0224(13) 0.0172(12) -0.0003(13) 0.0030(14) 0.006(2)
C17 0.0322(19) 0.0256(16) 0.0161(16) 0.0027(14) 0.0016(14) -0.0087(15)
C18 0.0229(17) 0.054(2) 0.0234(17) 0.0032(19) 0.0036(14) -0.010(2)
C19 0.0143(13) 0.0128(11) 0.0118(11) 0.0007(10) 0.0019(18) -0.0024(18)
C20 0.0182(17) 0.0153(16) 0.0130(15) -0.0063(13) -0.0012(13) -0.0002(14)
O1 0.0154(11) 0.0150(10) 0.0253(11) 0.0026(9) 0.0003(9) 0.0024(10)
O2 0.0183(12) 0.0175(11) 0.0353(13) 0.0054(10) -0.0018(10) -0.0027(9)
C21 0.0137(16) 0.0223(17) 0.0329(18) -0.0003(15) -0.0033(14) 0.0048(14)

loop_
_atom_type_symbol
_atom_type_description
_atom_type_scat_dispersion_real
_atom_type_scat_dispersion_imag
_atom_type_scat_source
C C 0.0033 0.0016 'International Tables Vol C Tables 4.2.6.8 and 6.1.1.4'
H H 0.0000 0.0000 'International Tables Vol C Tables 4.2.6.8 and 6.1.1.4'
Cl Cl 0.1484 0.1585 'International Tables Vol C Tables 4.2.6.8 and 6.1.1.4'
N N 0.0061 0.0033 'International Tables Vol C Tables 4.2.6.8 and 6.1.1.4'
O O 0.0106 0.0060 'International Tables Vol C Tables 4.2.6.8 and 6.1.1.4'
Pd Pd -0.9988 1.0072 'International Tables Vol C Tables 4.2.6.8 and 6.1.1.4'

loop_
_geom_angle_atom_site_label_1
_geom_angle_atom_site_label_2
_geom_angle_atom_site_label_3
_geom_angle
_geom_angle_site_symmetry_1
_geom_angle_site_symmetry_3
_geom_angle_publ_flag
C16 Pd1 C10 65.76(12) . . ?
C16 Pd1 N1 169.59(10) . . ?
C10 Pd1 N1 105.93(9) . . ?
C16 Pd1 C7 85.54(11) . . ?
C10 Pd1 C7 37.75(9) . . ?
N1 Pd1 C7 91.13(9) . . ?
C16 Pd1 Cl1 96.72(9) . . ?
C10 Pd1 Cl1 156.68(7) . . ?
N1 Pd1 Cl1 89.41(6) . . ?
C7 Pd1 Cl1 162.57(7) . . ?
C16 Pd1 C13 30.27(11) . . ?
C10 Pd1 C13 35.67(9) . . ?
N1 Pd1 C13 140.64(8) . . ?
C7 Pd1 C13 62.59(9) . . ?
Cl1 Pd1 C13 124.61(6) . . ?
C19 N1 Pd1 118.69(15) . . ?
C2 C1 C6 117.6(3) . . ?
C2 C1 C7 128.5(2) . . ?
C6 C1 C7 113.9(2) . . ?
C3 C2 C1 118.8(2) . . ?
C3 C2 C19 116.4(2) . . ?
C1 C2 C19 124.8(2) . . ?
C4 C3 C2 122.6(3) . . ?
C3 C4 C5 119.2(3) . . ?
C6 C5 C4 119.0(3) . . ?
C5 C6 C1 122.7(3) . . ?
C10 C7 C1 118.6(2) . . ?
C10 C7 C8 123.3(2) . . ?
C1 C7 C8 111.4(2) . . ?
C10 C7 Pd1 70.54(14) . . ?
C1 C7 Pd1 118.48(17) . . ?
C8 C7 Pd1 107.47(16) . . ?
C9 C8 C7 115.6(2) . . ?
C7 C10 C13 118.0(2) . . ?
C7 C10 C11 123.5(2) . . ?
C13 C10 C11 118.3(2) . . ?
C7 C10 Pd1 71.71(15) . . ?
C13 C10 Pd1 87.36(16) . . ?
C11 C10 Pd1 115.82(18) . . ?
C10 C11 C12 113.1(2) . . ?
C16 C13 C10 106.6(2) . . ?
C16 C13 C14 132.8(3) . . ?
C10 C13 C14 120.6(3) . . ?
C16 C13 Pd1 49.99(14) . . ?
C10 C13 Pd1 56.97(14) . . ?
C14 C13 Pd1 175.0(2) . . ?
C13 C14 C15 112.3(2) . . ?
C13 C16 C17 132.7(3) . . ?
C13 C16 Pd1 99.7(2) . . ?
C17 C16 Pd1 127.4(2) . . ?
C16 C17 C18 111.5(2) . . ?
N1 C19 C20 108.2(2) . . ?
N1 C19 C2 113.9(2) . . ?
C20 C19 C2 114.5(2) . . ?
O2 C20 O1 124.4(3) . . ?
O2 C20 C19 124.1(3) . . ?
O1 C20 C19 111.4(2) . . ?
C20 O1 C21 115.7(2) . . ?

loop_
_geom_bond_atom_site_label_1
_geom_bond_atom_site_label_2
_geom_bond_distance
_geom_bond_site_symmetry_2
_geom_bond_publ_flag
Pd1 C16 1.999(2) . ?
Pd1 C10 2.159(3) . ?
Pd1 N1 2.1693(18) . ?
Pd1 C7 2.174(2) . ?
Pd1 Cl1 2.3456(7) . ?
Pd1 C13 2.572(3) . ?
N1 C19 1.472(3) . ?
C1 C2 1.401(4) . ?
C1 C6 1.407(4) . ?
C1 C7 1.520(4) . ?
C2 C3 1.392(4) . ?
C2 C19 1.523(4) . ?
C3 C4 1.368(4) . ?
C4 C5 1.391(4) . ?
C5 C6 1.371(4) . ?
C7 C10 1.402(4) . ?
C7 C8 1.526(3) . ?
C8 C9 1.518(4) . ?
C10 C13 1.501(4) . ?
C10 C11 1.507(4) . ?
C11 C12 1.530(3) . ?
C13 C16 1.315(4) . ?
C13 C14 1.520(4) . ?
C14 C15 1.522(4) . ?
C16 C17 1.495(4) . ?
C17 C18 1.521(4) . ?
C19 C20 1.521(4) . ?
C20 O2 1.201(3) . ?
C20 O1 1.333(3) . ?
O1 C21 1.451(3) . ?
